data_7714545
loop_
_publ_author_name
'Zou, Haiyan'
'Wang, Ziqian'
'Guo, Dianjun'
'Zhang, Lijun'
'Wang, Shaowu'
'Zhu, Xiancui'

_publ_section_title
;
 Synthesis and catalytic activity of tetradentate &#x3b2;-diketiminato
 rare-earth metal monoalkyl complexes in tandem Oppenauer oxidation and
 cross-aldol condensation.
;
_journal_issue 1
_journal_name_full 'Dalton transactions (Cambridge, England : 2003)'
_journal_page_first 267
_journal_page_last 275
_journal_paper_doi 10.1039/d3dt03374k
_journal_volume 53
_journal_year 2023
_chemical_formula_moiety 'C36 H52 N3 O Si Y'
_chemical_formula_sum 'C36 H52 N3 O Si Y'
_chemical_formula_weight 659.80
_space_group_crystal_system triclinic
_space_group_IT_number 2
_space_group_name_Hall '-P 1'
_space_group_name_H-M_alt 'P -1'
_atom_sites_solution_hydrogens geom
_atom_sites_solution_primary dual
_audit_creation_date 2023-08-02
_audit_creation_method
;
Olex2 1.3
(compiled 2020.11.12 svn.r5f609507 for OlexSys, GUI svn.r6408)
;
_audit_update_record
;
2023-09-22 deposited with the CCDC.	2023-11-20 downloaded from the CCDC.
;
_cell_angle_alpha 87.2450(10)
_cell_angle_beta 81.8270(10)
_cell_angle_gamma 79.6000(10)
_cell_formula_units_Z 2
_cell_length_a 11.0699(9)
_cell_length_b 11.5878(9)
_cell_length_c 14.7859(12)
_cell_measurement_reflns_used 5472
_cell_measurement_temperature 293.15
_cell_measurement_theta_max 23.639
_cell_measurement_theta_min 2.240
_cell_volume 1846.1(3)
_computing_cell_refinement 'SAINT v8.37A (Bruker, 2015)'
_computing_data_reduction 'SAINT v8.37A (Bruker, 2015)'
_computing_molecular_graphics 'Olex2 1.3 (Dolomanov et al., 2009)'
_computing_publication_material 'Olex2 1.3 (Dolomanov et al., 2009)'
_computing_structure_refinement 'SHELXL 2018/3 (Sheldrick, 2015)'
_computing_structure_solution 'SHELXT 2018/2 (Sheldrick, 2018)'
_diffrn_ambient_temperature 293.15
_diffrn_measured_fraction_theta_full 0.998
_diffrn_measured_fraction_theta_max 0.987
_diffrn_measurement_device_type 'Bruker APEX-II CCD'
_diffrn_measurement_method '\f and \w scans'
_diffrn_radiation_type MoK\a
_diffrn_radiation_wavelength 0.71073
_diffrn_reflns_av_R_equivalents 0.0515
_diffrn_reflns_av_unetI/netI 0.0792
_diffrn_reflns_Laue_measured_fraction_full 0.998
_diffrn_reflns_Laue_measured_fraction_max 0.987
_diffrn_reflns_limit_h_max 14
_diffrn_reflns_limit_h_min -14
_diffrn_reflns_limit_k_max 15
_diffrn_reflns_limit_k_min -15
_diffrn_reflns_limit_l_max 19
_diffrn_reflns_limit_l_min -19
_diffrn_reflns_number 21694
_diffrn_reflns_point_group_measured_fraction_full 0.998
_diffrn_reflns_point_group_measured_fraction_max 0.987
_diffrn_reflns_theta_full 25.242
_diffrn_reflns_theta_max 27.580
_diffrn_reflns_theta_min 1.392
_diffrn_source_current 30.0
_diffrn_source_power 1.5
_diffrn_source_voltage 50.0
_diffrn_standards_number 0
_exptl_absorpt_coefficient_mu 1.641
_exptl_absorpt_correction_T_max 0.7456
_exptl_absorpt_correction_T_min 0.3623
_exptl_absorpt_correction_type multi-scan
_exptl_absorpt_process_details
'SADABS-2016/2 (Bruker,2016/2) was used for absorption correction. wR2(int) was 0.1142 before and 0.0478 after correction. The Ratio of minimum to maximum transmission is 0.4859. The \l/2 correction factor is Not present.'
_exptl_crystal_colour 'clear black'
_exptl_crystal_colour_lustre clear
_exptl_crystal_colour_primary black
_exptl_crystal_density_diffrn 1.187
_exptl_crystal_description plate
_exptl_crystal_F_000 700
_exptl_crystal_size_max 0.22
_exptl_crystal_size_mid 0.21
_exptl_crystal_size_min 0.2
_refine_diff_density_max 0.428
_refine_diff_density_min -0.309
_refine_diff_density_rms 0.052
_refine_ls_extinction_method none
_refine_ls_goodness_of_fit_ref 0.960
_refine_ls_hydrogen_treatment constr
_refine_ls_matrix_type full
_refine_ls_number_parameters 388
_refine_ls_number_reflns 8420
_refine_ls_number_restraints 30
_refine_ls_restrained_S_all 0.976
_refine_ls_R_factor_all 0.1094
_refine_ls_R_factor_gt 0.0512
_refine_ls_shift/su_max 0.000
_refine_ls_shift/su_mean 0.000
_refine_ls_structure_factor_coef Fsqd
_refine_ls_weighting_details 'w=1/[\s^2^(Fo^2^)+(0.0640P)^2^] where P=(Fo^2^+2Fc^2^)/3'
_refine_ls_weighting_scheme calc
_refine_ls_wR_factor_gt 0.1100
_refine_ls_wR_factor_ref 0.1293
_reflns_Friedel_coverage 0.000
_reflns_number_gt 4895
_reflns_number_total 8420
_reflns_threshold_expression 'I > 2\s(I)'
_cod_data_source_file d3dt03374k2.cif
_cod_data_source_block 1a
_cod_depositor_comments 'Adding full bibliography for 7714545--7714552.cif.'
_cod_database_code 7714545
_shelx_shelxl_version_number 2018/3
_shelx_space_group_comment
;
The symmetry employed for this shelxl refinement is uniquely defined
by the following loop, which should always be used as a source of
symmetry information in preference to the above space-group names.
They are only intended as comments.
;
_shelx_estimated_absorpt_t_max 0.735
_shelx_estimated_absorpt_t_min 0.714
_olex2_refinement_description
;
1. Fixed Uiso
 At 1.2 times of:
  All C(H) groups, All C(H,H) groups
 At 1.5 times of:
  All C(H,H,H) groups
2. Uiso/Uaniso restraints and constraints
Uanis(C11) \\sim Ueq, Uanis(C12) \\sim Ueq, Uanis(C13) \\sim Ueq: with sigma of
0.01 and sigma for terminal atoms of 0.02
Uanis(C10) \\sim Ueq, Uanis(C28) \\sim Ueq: with sigma of 0.01 and sigma for
terminal atoms of 0.02
3.a Ternary CH refined with riding coordinates:
 C27(H27), C10(H10), C30(H30)
3.b Secondary CH2 refined with riding coordinates:
 C15(H15A,H15B), C14(H14A,H14B), C33(H33A,H33B), C9(H9A,H9B), C11(H11A,H11B),
 C13(H13A,H13B), C12(H12A,H12B)
3.c Aromatic/amide H refined with riding coordinates:
 C25(H25), C24(H24), C18(H18), C23(H23), C4(H4), C7(H7), C6(H6), C5(H5)
3.d Idealised Me refined as rotating group:
 C20(H20A,H20B,H20C), C17(H17A,H17B,H17C), C31(H31A,H31B,H31C), C34(H34A,H34B,
 H34C), C28(H28A,H28B,H28C), C29(H29A,H29B,H29C), C35(H35A,H35B,H35C), C36(H36A,
 H36B,H36C), C32(H32A,H32B,H32C)
;
_olex2_submission_special_instructions 'No special instructions were received'

loop_
_space_group_symop_operation_xyz
'x, y, z'
'-x, -y, -z'

loop_
_atom_site_label
_atom_site_type_symbol
_atom_site_fract_x
_atom_site_fract_y
_atom_site_fract_z
_atom_site_U_iso_or_equiv
_atom_site_adp_type
_atom_site_occupancy
_atom_site_site_symmetry_order
_atom_site_calc_flag
_atom_site_refinement_flags_posn
_atom_site_refinement_flags_adp
_atom_site_refinement_flags_occupancy
_atom_site_disorder_assembly
_atom_site_disorder_group
Y1 Y 0.72706(3) 0.32765(2) 0.21286(2) 0.04998(13) Uani 1 1 d . . . . .
Si1 Si 1.05069(10) 0.22127(10) 0.09784(8) 0.0769(3) Uani 1 1 d . . . . .
O1 O 0.5715(2) 0.24933(18) 0.15746(15) 0.0590(6) Uani 1 1 d . . . . .
N2 N 0.7259(2) 0.2635(2) 0.36331(18) 0.0535(7) Uani 1 1 d . . . . .
N1 N 0.8218(3) 0.4630(2) 0.27314(19) 0.0594(7) Uani 1 1 d . . . . .
N3 N 0.4745(3) 0.5057(2) 0.14226(19) 0.0650(8) Uani 1 1 d . . . . .
C21 C 0.6456(3) 0.1788(3) 0.3792(2) 0.0527(8) Uani 1 1 d . . . . .
C1 C 0.5956(3) 0.5007(3) 0.1632(2) 0.0585(9) Uani 1 1 d . . . . .
C2 C 0.5987(4) 0.6113(3) 0.1938(2) 0.0610(9) Uani 1 1 d . . . . .
C3 C 0.4792(4) 0.6830(3) 0.1941(2) 0.0738(11) Uani 1 1 d . . . . .
C19 C 0.7830(3) 0.2933(3) 0.4307(2) 0.0642(9) Uani 1 1 d . . . . .
C26 C 0.6931(3) 0.0571(3) 0.3657(2) 0.0625(9) Uani 1 1 d . . . . .
C22 C 0.5170(3) 0.2167(3) 0.3989(2) 0.0632(9) Uani 1 1 d . . . . .
C25 C 0.6092(4) -0.0196(3) 0.3719(3) 0.0741(11) Uani 1 1 d . . . . .
H25 H 0.638859 -0.099314 0.363837 0.089 Uiso 1 1 calc R U . . .
C8 C 0.4029(4) 0.6154(3) 0.1609(3) 0.0729(11) Uani 1 1 d . . . . .
C15 C 0.8285(4) 0.5598(3) 0.2063(3) 0.0722(10) Uani 1 1 d . . . . .
H15A H 0.841118 0.529088 0.145177 0.087 Uiso 1 1 calc R U . . .
H15B H 0.899100 0.595881 0.213194 0.087 Uiso 1 1 calc R U . . .
C24 C 0.4850(4) 0.0185(3) 0.3893(3) 0.0815(12) Uani 1 1 d . . . . .
H24 H 0.430947 -0.034717 0.391842 0.098 Uiso 1 1 calc R U . . .
C14 C 0.7112(4) 0.6526(3) 0.2177(3) 0.0745(11) Uani 1 1 d . . . . .
H14A H 0.694675 0.677496 0.280668 0.089 Uiso 1 1 calc R U . . .
H14B H 0.725498 0.720398 0.179331 0.089 Uiso 1 1 calc R U . . .
C16 C 0.8714(3) 0.4626(3) 0.3488(3) 0.0680(10) Uani 1 1 d . . . . .
C27 C 0.4622(4) 0.3452(3) 0.4211(3) 0.0848(13) Uani 1 1 d . . . . .
H27 H 0.528792 0.391010 0.405318 0.102 Uiso 1 1 calc R U . . .
C18 C 0.8549(4) 0.3802(3) 0.4203(3) 0.0723(11) Uani 1 1 d . . . . .
H18 H 0.899529 0.384856 0.468371 0.087 Uiso 1 1 calc R U . . .
C33 C 0.8841(3) 0.2341(4) 0.1004(3) 0.0786(11) Uani 1 1 d . . . . .
H33A H 0.869240 0.154347 0.098122 0.094 Uiso 1 1 calc R U . . .
H33B H 0.865776 0.271582 0.042604 0.094 Uiso 1 1 calc R U . . .
C20 C 0.7674(4) 0.2321(4) 0.5238(3) 0.0925(13) Uani 1 1 d . . . . .
H20A H 0.689400 0.205191 0.533315 0.139 Uiso 1 1 calc R U . . .
H20B H 0.769425 0.286237 0.570502 0.139 Uiso 1 1 calc R U . . .
H20C H 0.833544 0.166401 0.526363 0.139 Uiso 1 1 calc R U . . .
C9 C 0.4269(4) 0.4129(3) 0.1031(3) 0.0772(11) Uani 1 1 d . . . . .
H9A H 0.391148 0.444055 0.048886 0.093 Uiso 1 1 calc R U . . .
H9B H 0.360840 0.389979 0.146761 0.093 Uiso 1 1 calc R U . . .
C23 C 0.4390(4) 0.1358(3) 0.4031(3) 0.0766(11) Uani 1 1 d . . . . .
H23 H 0.353766 0.160902 0.415487 0.092 Uiso 1 1 calc R U . . .
C10 C 0.5204(4) 0.3075(3) 0.0783(3) 0.0737(10) Uani 1 1 d . U . . .
H10 H 0.588002 0.330730 0.035152 0.088 Uiso 1 1 calc R U . . .
C4 C 0.4293(5) 0.7991(4) 0.2177(3) 0.1037(16) Uani 1 1 d . . . . .
H4 H 0.477765 0.846604 0.239295 0.124 Uiso 1 1 calc R U . . .
C11 C 0.4687(4) 0.2126(4) 0.0348(3) 0.0945(14) Uani 1 1 d . U . . .
H11A H 0.379176 0.232398 0.038802 0.113 Uiso 1 1 calc R U . . .
H11B H 0.503679 0.203776 -0.028978 0.113 Uiso 1 1 calc R U . . .
C30 C 0.8304(4) 0.0103(3) 0.3470(3) 0.0882(13) Uani 1 1 d . . . . .
H30 H 0.874279 0.077003 0.343010 0.106 Uiso 1 1 calc R U . . .
C17 C 0.9474(5) 0.5553(4) 0.3643(3) 0.1063(16) Uani 1 1 d . . . . .
H17A H 1.005335 0.563689 0.310613 0.159 Uiso 1 1 calc R U . . .
H17B H 0.991718 0.531602 0.415347 0.159 Uiso 1 1 calc R U . . .
H17C H 0.893145 0.628895 0.376794 0.159 Uiso 1 1 calc R U . . .
C7 C 0.2798(4) 0.6576(4) 0.1498(3) 0.0990(14) Uani 1 1 d . . . . .
H7 H 0.230707 0.611553 0.127202 0.119 Uiso 1 1 calc R U . . .
C31 C 0.8653(5) -0.0541(4) 0.2569(4) 0.1237(19) Uani 1 1 d . . . . .
H31A H 0.822204 -0.119269 0.258983 0.185 Uiso 1 1 calc R U . . .
H31B H 0.953048 -0.082265 0.247272 0.185 Uiso 1 1 calc R U . . .
H31C H 0.842515 -0.001352 0.207588 0.185 Uiso 1 1 calc R U . . .
C34 C 1.0978(4) 0.3655(4) 0.0630(4) 0.129(2) Uani 1 1 d . . . . .
H34A H 1.055395 0.399384 0.013153 0.194 Uiso 1 1 calc R U . . .
H34B H 1.185669 0.353977 0.044160 0.194 Uiso 1 1 calc R U . . .
H34C H 1.076492 0.417305 0.113784 0.194 Uiso 1 1 calc R U . . .
C13 C 0.5564(5) 0.1284(4) 0.1603(3) 0.1111(17) Uani 1 1 d . U . . .
H13A H 0.636270 0.077506 0.159916 0.133 Uiso 1 1 calc R U . . .
H13B H 0.503554 0.111828 0.215772 0.133 Uiso 1 1 calc R U . . .
C28 C 0.3577(5) 0.3973(5) 0.3667(3) 0.132(2) Uani 1 1 d . U . . .
H28A H 0.386863 0.390077 0.302531 0.198 Uiso 1 1 calc R U . . .
H28B H 0.330773 0.478666 0.380776 0.198 Uiso 1 1 calc R U . . .
H28C H 0.289622 0.355951 0.382417 0.198 Uiso 1 1 calc R U . . .
C29 C 0.4191(5) 0.3568(4) 0.5230(3) 0.1236(19) Uani 1 1 d . . . . .
H29A H 0.353660 0.312614 0.540564 0.185 Uiso 1 1 calc R U . . .
H29B H 0.389183 0.437903 0.536762 0.185 Uiso 1 1 calc R U . . .
H29C H 0.487234 0.327128 0.556104 0.185 Uiso 1 1 calc R U . . .
C6 C 0.2353(6) 0.7737(6) 0.1748(4) 0.139(2) Uani 1 1 d . . . . .
H6 H 0.153766 0.806544 0.168542 0.167 Uiso 1 1 calc R U . . .
C35 C 1.1443(4) 0.1071(5) 0.0189(4) 0.132(2) Uani 1 1 d . . . . .
H35A H 1.115914 0.033775 0.032385 0.198 Uiso 1 1 calc R U . . .
H35B H 1.230064 0.097807 0.026929 0.198 Uiso 1 1 calc R U . . .
H35C H 1.134888 0.130952 -0.043159 0.198 Uiso 1 1 calc R U . . .
C5 C 0.3087(7) 0.8412(5) 0.2085(4) 0.141(3) Uani 1 1 d . . . . .
H5 H 0.274645 0.917715 0.225382 0.170 Uiso 1 1 calc R U . . .
C12 C 0.5039(7) 0.1084(5) 0.0855(4) 0.146(2) Uani 1 1 d . U . . .
H12A H 0.431454 0.072813 0.105357 0.176 Uiso 1 1 calc R U . . .
H12B H 0.562622 0.053480 0.046436 0.176 Uiso 1 1 calc R U . . .
C36 C 1.0968(4) 0.1830(4) 0.2141(3) 0.1156(17) Uani 1 1 d . . . . .
H36A H 1.048658 0.238209 0.257350 0.173 Uiso 1 1 calc R U . . .
H36B H 1.183241 0.185685 0.212690 0.173 Uiso 1 1 calc R U . . .
H36C H 1.082212 0.105378 0.231961 0.173 Uiso 1 1 calc R U . . .
C32 C 0.8732(5) -0.0723(5) 0.4262(5) 0.156(3) Uani 1 1 d . . . . .
H32A H 0.840760 -0.035530 0.483563 0.235 Uiso 1 1 calc R U . . .
H32B H 0.962134 -0.087740 0.419962 0.235 Uiso 1 1 calc R U . . .
H32C H 0.843295 -0.144792 0.424331 0.235 Uiso 1 1 calc R U . . .

loop_
_atom_site_aniso_label
_atom_site_aniso_U_11
_atom_site_aniso_U_22
_atom_site_aniso_U_33
_atom_site_aniso_U_23
_atom_site_aniso_U_13
_atom_site_aniso_U_12
Y1 0.0563(2) 0.03947(17) 0.0558(2) -0.01002(13) -0.01028(15) -0.00836(13)
Si1 0.0587(7) 0.0755(7) 0.0929(9) -0.0166(6) -0.0031(6) -0.0044(5)
O1 0.0734(15) 0.0477(12) 0.0616(14) -0.0017(11) -0.0233(12) -0.0147(11)
N2 0.0658(18) 0.0397(14) 0.0564(17) -0.0048(12) -0.0126(14) -0.0082(13)
N1 0.0731(19) 0.0467(15) 0.0633(19) -0.0047(13) -0.0157(16) -0.0179(14)
N3 0.072(2) 0.0541(17) 0.0667(19) -0.0009(14) -0.0152(16) -0.0016(15)
C21 0.071(2) 0.0416(17) 0.0470(19) -0.0044(14) -0.0066(17) -0.0137(16)
C1 0.067(2) 0.0495(19) 0.060(2) 0.0018(16) -0.0133(18) -0.0099(17)
C2 0.091(3) 0.0386(17) 0.051(2) 0.0044(15) -0.0118(19) -0.0071(18)
C3 0.111(3) 0.049(2) 0.052(2) -0.0027(17) -0.007(2) 0.007(2)
C19 0.082(3) 0.0475(19) 0.065(2) -0.0039(17) -0.024(2) -0.0026(18)
C26 0.082(3) 0.0416(17) 0.063(2) -0.0062(16) -0.0065(19) -0.0106(18)
C22 0.073(3) 0.056(2) 0.056(2) -0.0069(17) 0.0053(18) -0.0081(19)
C25 0.100(3) 0.047(2) 0.076(3) -0.0092(18) 0.001(2) -0.022(2)
C8 0.077(3) 0.068(2) 0.060(2) 0.0081(19) 0.002(2) 0.011(2)
C15 0.093(3) 0.065(2) 0.069(2) 0.0005(19) -0.014(2) -0.039(2)
C24 0.100(3) 0.072(3) 0.078(3) -0.012(2) 0.008(2) -0.041(2)
C14 0.120(3) 0.0436(19) 0.066(2) 0.0022(17) -0.020(2) -0.026(2)
C16 0.080(3) 0.054(2) 0.078(3) -0.0129(19) -0.029(2) -0.0154(19)
C27 0.084(3) 0.057(2) 0.102(3) -0.007(2) 0.021(3) -0.005(2)
C18 0.093(3) 0.060(2) 0.076(3) 0.000(2) -0.046(2) -0.018(2)
C33 0.064(2) 0.088(3) 0.081(3) -0.028(2) 0.000(2) -0.009(2)
C20 0.137(4) 0.080(3) 0.071(3) 0.008(2) -0.042(3) -0.029(3)
C9 0.071(3) 0.071(2) 0.094(3) 0.008(2) -0.028(2) -0.013(2)
C23 0.077(3) 0.075(3) 0.076(3) -0.010(2) 0.009(2) -0.022(2)
C10 0.093(3) 0.068(2) 0.067(2) -0.0033(19) -0.025(2) -0.020(2)
C4 0.153(5) 0.062(3) 0.079(3) -0.009(2) -0.011(3) 0.025(3)
C11 0.125(4) 0.087(3) 0.090(3) -0.004(2) -0.048(3) -0.040(3)
C30 0.076(3) 0.051(2) 0.132(4) -0.012(2) -0.008(3) 0.000(2)
C17 0.143(4) 0.088(3) 0.116(4) 0.001(3) -0.061(3) -0.060(3)
C7 0.085(3) 0.098(3) 0.099(3) 0.007(3) -0.010(3) 0.018(3)
C31 0.110(4) 0.096(4) 0.150(5) -0.040(3) 0.031(3) -0.006(3)
C34 0.080(3) 0.099(4) 0.199(6) 0.023(4) -0.002(4) -0.010(3)
C13 0.174(4) 0.063(2) 0.122(4) 0.010(2) -0.077(3) -0.046(3)
C28 0.157(5) 0.114(4) 0.093(4) 0.000(3) -0.005(3) 0.048(4)
C29 0.168(5) 0.085(3) 0.108(4) -0.047(3) -0.027(4) 0.022(3)
C6 0.122(5) 0.129(5) 0.128(5) -0.003(4) -0.004(4) 0.066(4)
C35 0.082(3) 0.145(5) 0.163(5) -0.076(4) 0.005(3) -0.001(3)
C5 0.190(7) 0.090(4) 0.113(5) -0.023(3) -0.012(4) 0.058(4)
C12 0.226(6) 0.103(4) 0.144(5) -0.011(3) -0.100(4) -0.059(4)
C36 0.095(3) 0.121(4) 0.125(4) -0.002(3) -0.029(3) 0.005(3)
C32 0.141(5) 0.115(5) 0.202(7) 0.011(4) -0.063(5) 0.033(4)

loop_
_atom_type_symbol
_atom_type_description
_atom_type_scat_dispersion_real
_atom_type_scat_dispersion_imag
_atom_type_scat_source
C C 0.0033 0.0016 'International Tables Vol C Tables 4.2.6.8 and 6.1.1.4'
H H 0.0000 0.0000 'International Tables Vol C Tables 4.2.6.8 and 6.1.1.4'
N N 0.0061 0.0033 'International Tables Vol C Tables 4.2.6.8 and 6.1.1.4'
O O 0.0106 0.0060 'International Tables Vol C Tables 4.2.6.8 and 6.1.1.4'
Si Si 0.0817 0.0704 'International Tables Vol C Tables 4.2.6.8 and 6.1.1.4'
Y Y -2.7962 3.5667 'International Tables Vol C Tables 4.2.6.8 and 6.1.1.4'

loop_
_geom_angle_atom_site_label_1
_geom_angle_atom_site_label_2
_geom_angle_atom_site_label_3
_geom_angle
_geom_angle_site_symmetry_1
_geom_angle_site_symmetry_3
_geom_angle_publ_flag
O1 Y1 C1 77.68(10) . . ?
O1 Y1 C33 92.82(10) . . ?
N2 Y1 O1 106.12(8) . . ?
N2 Y1 N1 77.84(9) . . ?
N2 Y1 C1 124.31(10) . . ?
N2 Y1 C33 118.91(12) . . ?
N1 Y1 O1 158.94(9) . . ?
N1 Y1 C1 83.08(10) . . ?
N1 Y1 C33 103.41(11) . . ?
C33 Y1 C1 116.28(13) . . ?
C33 Si1 C34 109.6(2) . . ?
C33 Si1 C35 113.96(19) . . ?
C33 Si1 C36 111.0(2) . . ?
C34 Si1 C35 108.5(3) . . ?
C34 Si1 C36 106.8(3) . . ?
C35 Si1 C36 106.8(2) . . ?
C10 O1 Y1 117.64(19) . . ?
C13 O1 Y1 127.5(2) . . ?
C13 O1 C10 108.7(3) . . ?
C21 N2 Y1 107.44(19) . . ?
C19 N2 Y1 131.8(2) . . ?
C19 N2 C21 120.8(3) . . ?
C15 N1 Y1 107.6(2) . . ?
C16 N1 Y1 132.2(2) . . ?
C16 N1 C15 120.1(3) . . ?
C1 N3 C9 126.7(3) . . ?
C8 N3 C1 110.9(3) . . ?
C8 N3 C9 122.3(3) . . ?
C26 C21 N2 120.6(3) . . ?
C22 C21 N2 119.6(3) . . ?
C22 C21 C26 119.4(3) . . ?
N3 C1 Y1 125.5(2) . . ?
C2 C1 Y1 122.0(2) . . ?
C2 C1 N3 105.6(3) . . ?
C1 C2 C3 109.3(3) . . ?
C1 C2 C14 125.8(3) . . ?
C3 C2 C14 124.9(3) . . ?
C8 C3 C2 107.4(3) . . ?
C8 C3 C4 118.5(4) . . ?
C4 C3 C2 134.1(4) . . ?
N2 C19 C18 122.9(3) . . ?
N2 C19 C20 119.8(3) . . ?
C18 C19 C20 117.3(3) . . ?
C21 C26 C30 122.0(3) . . ?
C25 C26 C21 118.1(3) . . ?
C25 C26 C30 119.9(3) . . ?
C21 C22 C27 121.3(3) . . ?
C23 C22 C21 119.3(3) . . ?
C23 C22 C27 119.3(3) . . ?
C26 C25 H25 119.1 . . ?
C24 C25 C26 121.8(3) . . ?
C24 C25 H25 119.1 . . ?
N3 C8 C3 106.8(3) . . ?
N3 C8 C7 129.7(4) . . ?
C7 C8 C3 123.5(4) . . ?
N1 C15 H15A 109.2 . . ?
N1 C15 H15B 109.2 . . ?
N1 C15 C14 112.1(3) . . ?
H15A C15 H15B 107.9 . . ?
C14 C15 H15A 109.2 . . ?
C14 C15 H15B 109.2 . . ?
C25 C24 H24 119.9 . . ?
C25 C24 C23 120.1(4) . . ?
C23 C24 H24 119.9 . . ?
C2 C14 C15 113.8(3) . . ?
C2 C14 H14A 108.8 . . ?
C2 C14 H14B 108.8 . . ?
C15 C14 H14A 108.8 . . ?
C15 C14 H14B 108.8 . . ?
H14A C14 H14B 107.7 . . ?
N1 C16 C18 122.6(3) . . ?
N1 C16 C17 120.9(3) . . ?
C18 C16 C17 116.4(3) . . ?
C22 C27 H27 107.5 . . ?
C28 C27 C22 113.4(4) . . ?
C28 C27 H27 107.5 . . ?
C29 C27 C22 110.0(3) . . ?
C29 C27 H27 107.5 . . ?
C29 C27 C28 110.6(4) . . ?
C19 C18 C16 130.3(3) . . ?
C19 C18 H18 114.8 . . ?
C16 C18 H18 114.8 . . ?
Y1 C33 H33A 105.6 . . ?
Y1 C33 H33B 105.6 . . ?
Si1 C33 Y1 126.86(19) . . ?
Si1 C33 H33A 105.6 . . ?
Si1 C33 H33B 105.6 . . ?
H33A C33 H33B 106.1 . . ?
C19 C20 H20A 109.5 . . ?
C19 C20 H20B 109.5 . . ?
C19 C20 H20C 109.5 . . ?
H20A C20 H20B 109.5 . . ?
H20A C20 H20C 109.5 . . ?
H20B C20 H20C 109.5 . . ?
N3 C9 H9A 108.6 . . ?
N3 C9 H9B 108.6 . . ?
N3 C9 C10 114.5(3) . . ?
H9A C9 H9B 107.6 . . ?
C10 C9 H9A 108.6 . . ?
C10 C9 H9B 108.6 . . ?
C22 C23 H23 119.4 . . ?
C24 C23 C22 121.1(4) . . ?
C24 C23 H23 119.4 . . ?
O1 C10 C9 112.3(3) . . ?
O1 C10 H10 108.7 . . ?
O1 C10 C11 104.7(3) . . ?
C9 C10 H10 108.7 . . ?
C9 C10 C11 113.5(3) . . ?
C11 C10 H10 108.7 . . ?
C3 C4 H4 120.6 . . ?
C5 C4 C3 118.8(5) . . ?
C5 C4 H4 120.6 . . ?
C10 C11 H11A 110.7 . . ?
C10 C11 H11B 110.7 . . ?
H11A C11 H11B 108.8 . . ?
C12 C11 C10 105.3(3) . . ?
C12 C11 H11A 110.7 . . ?
C12 C11 H11B 110.7 . . ?
C26 C30 H30 108.1 . . ?
C26 C30 C31 111.9(4) . . ?
C26 C30 C32 110.6(4) . . ?
C31 C30 H30 108.1 . . ?
C31 C30 C32 109.8(4) . . ?
C32 C30 H30 108.1 . . ?
C16 C17 H17A 109.5 . . ?
C16 C17 H17B 109.5 . . ?
C16 C17 H17C 109.5 . . ?
H17A C17 H17B 109.5 . . ?
H17A C17 H17C 109.5 . . ?
H17B C17 H17C 109.5 . . ?
C8 C7 H7 122.3 . . ?
C8 C7 C6 115.3(5) . . ?
C6 C7 H7 122.3 . . ?
C30 C31 H31A 109.5 . . ?
C30 C31 H31B 109.5 . . ?
C30 C31 H31C 109.5 . . ?
H31A C31 H31B 109.5 . . ?
H31A C31 H31C 109.5 . . ?
H31B C31 H31C 109.5 . . ?
Si1 C34 H34A 109.5 . . ?
Si1 C34 H34B 109.5 . . ?
Si1 C34 H34C 109.5 . . ?
H34A C34 H34B 109.5 . . ?
H34A C34 H34C 109.5 . . ?
H34B C34 H34C 109.5 . . ?
O1 C13 H13A 110.0 . . ?
O1 C13 H13B 110.0 . . ?
H13A C13 H13B 108.4 . . ?
C12 C13 O1 108.6(4) . . ?
C12 C13 H13A 110.0 . . ?
C12 C13 H13B 110.0 . . ?
C27 C28 H28A 109.5 . . ?
C27 C28 H28B 109.5 . . ?
C27 C28 H28C 109.5 . . ?
H28A C28 H28B 109.5 . . ?
H28A C28 H28C 109.5 . . ?
H28B C28 H28C 109.5 . . ?
C27 C29 H29A 109.5 . . ?
C27 C29 H29B 109.5 . . ?
C27 C29 H29C 109.5 . . ?
H29A C29 H29B 109.5 . . ?
H29A C29 H29C 109.5 . . ?
H29B C29 H29C 109.5 . . ?
C7 C6 H6 119.0 . . ?
C5 C6 C7 122.0(5) . . ?
C5 C6 H6 119.0 . . ?
Si1 C35 H35A 109.5 . . ?
Si1 C35 H35B 109.5 . . ?
Si1 C35 H35C 109.5 . . ?
H35A C35 H35B 109.5 . . ?
H35A C35 H35C 109.5 . . ?
H35B C35 H35C 109.5 . . ?
C4 C5 C6 121.9(5) . . ?
C4 C5 H5 119.0 . . ?
C6 C5 H5 119.0 . . ?
C11 C12 H12A 109.1 . . ?
C11 C12 H12B 109.1 . . ?
C13 C12 C11 112.3(4) . . ?
C13 C12 H12A 109.1 . . ?
C13 C12 H12B 109.1 . . ?
H12A C12 H12B 107.9 . . ?
Si1 C36 H36A 109.5 . . ?
Si1 C36 H36B 109.5 . . ?
Si1 C36 H36C 109.5 . . ?
H36A C36 H36B 109.5 . . ?
H36A C36 H36C 109.5 . . ?
H36B C36 H36C 109.5 . . ?
C30 C32 H32A 109.5 . . ?
C30 C32 H32B 109.5 . . ?
C30 C32 H32C 109.5 . . ?
H32A C32 H32B 109.5 . . ?
H32A C32 H32C 109.5 . . ?
H32B C32 H32C 109.5 . . ?

loop_
_geom_bond_atom_site_label_1
_geom_bond_atom_site_label_2
_geom_bond_distance
_geom_bond_site_symmetry_2
_geom_bond_publ_flag
Y1 O1 2.344(2) . ?
Y1 N2 2.310(3) . ?
Y1 N1 2.313(2) . ?
Y1 C1 2.405(3) . ?
Y1 C33 2.374(3) . ?
Si1 C33 1.818(4) . ?
Si1 C34 1.867(5) . ?
Si1 C35 1.870(4) . ?
Si1 C36 1.873(5) . ?
O1 C10 1.456(4) . ?
O1 C13 1.439(4) . ?
N2 C21 1.430(4) . ?
N2 C19 1.342(4) . ?
N1 C15 1.463(4) . ?
N1 C16 1.314(4) . ?
N3 C1 1.409(4) . ?
N3 C8 1.388(4) . ?
N3 C9 1.456(4) . ?
C21 C26 1.426(4) . ?
C21 C22 1.405(5) . ?
C1 C2 1.387(4) . ?
C2 C3 1.429(5) . ?
C2 C14 1.504(5) . ?
C3 C8 1.400(5) . ?
C3 C4 1.400(5) . ?
C19 C18 1.383(5) . ?
C19 C20 1.520(5) . ?
C26 C25 1.388(5) . ?
C26 C30 1.508(5) . ?
C22 C27 1.535(5) . ?
C22 C23 1.378(5) . ?
C25 H25 0.9300 . ?
C25 C24 1.357(5) . ?
C8 C7 1.392(5) . ?
C15 H15A 0.9700 . ?
C15 H15B 0.9700 . ?
C15 C14 1.523(5) . ?
C24 H24 0.9300 . ?
C24 C23 1.377(5) . ?
C14 H14A 0.9700 . ?
C14 H14B 0.9700 . ?
C16 C18 1.405(5) . ?
C16 C17 1.523(5) . ?
C27 H27 0.9800 . ?
C27 C28 1.521(6) . ?
C27 C29 1.520(6) . ?
C18 H18 0.9300 . ?
C33 H33A 0.9700 . ?
C33 H33B 0.9700 . ?
C20 H20A 0.9600 . ?
C20 H20B 0.9600 . ?
C20 H20C 0.9600 . ?
C9 H9A 0.9700 . ?
C9 H9B 0.9700 . ?
C9 C10 1.476(5) . ?
C23 H23 0.9300 . ?
C10 H10 0.9800 . ?
C10 C11 1.532(5) . ?
C4 H4 0.9300 . ?
C4 C5 1.360(8) . ?
C11 H11A 0.9700 . ?
C11 H11B 0.9700 . ?
C11 C12 1.414(6) . ?
C30 H30 0.9800 . ?
C30 C31 1.526(6) . ?
C30 C32 1.550(7) . ?
C17 H17A 0.9600 . ?
C17 H17B 0.9600 . ?
C17 H17C 0.9600 . ?
C7 H7 0.9300 . ?
C7 C6 1.395(7) . ?
C31 H31A 0.9600 . ?
C31 H31B 0.9600 . ?
C31 H31C 0.9600 . ?
C34 H34A 0.9600 . ?
C34 H34B 0.9600 . ?
C34 H34C 0.9600 . ?
C13 H13A 0.9700 . ?
C13 H13B 0.9700 . ?
C13 C12 1.367(6) . ?
C28 H28A 0.9600 . ?
C28 H28B 0.9600 . ?
C28 H28C 0.9600 . ?
C29 H29A 0.9600 . ?
C29 H29B 0.9600 . ?
C29 H29C 0.9600 . ?
C6 H6 0.9300 . ?
C6 C5 1.378(8) . ?
C35 H35A 0.9600 . ?
C35 H35B 0.9600 . ?
C35 H35C 0.9600 . ?
C5 H5 0.9300 . ?
C12 H12A 0.9700 . ?
C12 H12B 0.9700 . ?
C36 H36A 0.9600 . ?
C36 H36B 0.9600 . ?
C36 H36C 0.9600 . ?
C32 H32A 0.9600 . ?
C32 H32B 0.9600 . ?
C32 H32C 0.9600 . ?

loop_
_geom_torsion_atom_site_label_1
_geom_torsion_atom_site_label_2
_geom_torsion_atom_site_label_3
_geom_torsion_atom_site_label_4
_geom_torsion
_geom_torsion_site_symmetry_1
_geom_torsion_site_symmetry_2
_geom_torsion_site_symmetry_3
_geom_torsion_site_symmetry_4
_geom_torsion_publ_flag
Y1 O1 C10 C9 -80.3(3) . . . . ?
Y1 O1 C10 C11 156.2(3) . . . . ?
Y1 O1 C13 C12 -148.6(4) . . . . ?
Y1 N2 C21 C26 91.1(3) . . . . ?
Y1 N2 C21 C22 -82.2(3) . . . . ?
Y1 N2 C19 C18 3.3(5) . . . . ?
Y1 N2 C19 C20 -178.1(2) . . . . ?
Y1 N1 C15 C14 86.9(3) . . . . ?
Y1 N1 C16 C18 -12.3(5) . . . . ?
Y1 N1 C16 C17 169.6(3) . . . . ?
Y1 C1 C2 C3 -150.6(2) . . . . ?
Y1 C1 C2 C14 32.8(5) . . . . ?
O1 C10 C11 C12 -5.4(5) . . . . ?
O1 C13 C12 C11 -6.4(8) . . . . ?
N2 C21 C26 C25 -172.7(3) . . . . ?
N2 C21 C26 C30 8.4(5) . . . . ?
N2 C21 C22 C27 -11.3(5) . . . . ?
N2 C21 C22 C23 172.1(3) . . . . ?
N2 C19 C18 C16 9.2(6) . . . . ?
N1 C15 C14 C2 -68.1(4) . . . . ?
N1 C16 C18 C19 -4.7(7) . . . . ?
N3 C1 C2 C3 1.7(4) . . . . ?
N3 C1 C2 C14 -175.0(3) . . . . ?
N3 C8 C7 C6 -179.6(4) . . . . ?
N3 C9 C10 O1 63.1(4) . . . . ?
N3 C9 C10 C11 -178.4(3) . . . . ?
C21 N2 C19 C18 -175.6(3) . . . . ?
C21 N2 C19 C20 3.0(5) . . . . ?
C21 C26 C25 C24 0.6(6) . . . . ?
C21 C26 C30 C31 -122.0(4) . . . . ?
C21 C26 C30 C32 115.2(4) . . . . ?
C21 C22 C27 C28 130.8(4) . . . . ?
C21 C22 C27 C29 -104.7(4) . . . . ?
C21 C22 C23 C24 0.7(6) . . . . ?
C1 N3 C8 C3 0.3(4) . . . . ?
C1 N3 C8 C7 179.6(4) . . . . ?
C1 N3 C9 C10 -4.4(5) . . . . ?
C1 C2 C3 C8 -1.5(4) . . . . ?
C1 C2 C3 C4 -180.0(4) . . . . ?
C1 C2 C14 C15 -0.4(5) . . . . ?
C2 C3 C8 N3 0.7(4) . . . . ?
C2 C3 C8 C7 -178.6(4) . . . . ?
C2 C3 C4 C5 179.1(5) . . . . ?
C3 C2 C14 C15 -176.6(3) . . . . ?
C3 C8 C7 C6 -0.4(6) . . . . ?
C3 C4 C5 C6 -1.5(9) . . . . ?
C19 N2 C21 C26 -89.8(4) . . . . ?
C19 N2 C21 C22 96.9(4) . . . . ?
C26 C21 C22 C27 175.3(3) . . . . ?
C26 C21 C22 C23 -1.3(5) . . . . ?
C26 C25 C24 C23 -1.2(6) . . . . ?
C22 C21 C26 C25 0.6(5) . . . . ?
C22 C21 C26 C30 -178.2(3) . . . . ?
C25 C26 C30 C31 59.1(5) . . . . ?
C25 C26 C30 C32 -63.7(5) . . . . ?
C25 C24 C23 C22 0.5(6) . . . . ?
C8 N3 C1 Y1 149.7(2) . . . . ?
C8 N3 C1 C2 -1.2(4) . . . . ?
C8 N3 C9 C10 173.3(3) . . . . ?
C8 C3 C4 C5 0.8(6) . . . . ?
C8 C7 C6 C5 -0.2(8) . . . . ?
C15 N1 C16 C18 172.0(3) . . . . ?
C15 N1 C16 C17 -6.2(5) . . . . ?
C14 C2 C3 C8 175.2(3) . . . . ?
C14 C2 C3 C4 -3.3(7) . . . . ?
C16 N1 C15 C14 -96.4(4) . . . . ?
C27 C22 C23 C24 -176.0(4) . . . . ?
C20 C19 C18 C16 -169.5(4) . . . . ?
C9 N3 C1 Y1 -32.4(5) . . . . ?
C9 N3 C1 C2 176.7(3) . . . . ?
C9 N3 C8 C3 -177.7(3) . . . . ?
C9 N3 C8 C7 1.6(6) . . . . ?
C9 C10 C11 C12 -128.1(5) . . . . ?
C23 C22 C27 C28 -52.6(5) . . . . ?
C23 C22 C27 C29 71.9(5) . . . . ?
C10 O1 C13 C12 2.5(6) . . . . ?
C10 C11 C12 C13 7.4(7) . . . . ?
C4 C3 C8 N3 179.5(3) . . . . ?
C4 C3 C8 C7 0.1(6) . . . . ?
C30 C26 C25 C24 179.5(4) . . . . ?
C17 C16 C18 C19 173.6(4) . . . . ?
C7 C6 C5 C4 1.2(10) . . . . ?
C34 Si1 C33 Y1 -74.8(3) . . . . ?
C13 O1 C10 C9 125.4(4) . . . . ?
C13 O1 C10 C11 1.9(4) . . . . ?
C35 Si1 C33 Y1 163.4(3) . . . . ?
C36 Si1 C33 Y1 42.9(3) . . . . ?
